data_1547607
loop_
_publ_author_name
'Zhang, Shasha'
'Li, Dangdang'
'Song, Zehua'
'Zang, Chuanli'
'Zhang, Lu'
'Song, Xiushi'
'Li, Shengkun'

_publ_section_title
;
 &quot;Carbon Assimilation&quot; Inspired Design and Divergent Synthesis
 of Drimane Meroterpenoid Mimics as Novel Fungicidal Leads.
;
_journal_issue 41
_journal_name_full 'Journal of agricultural and food chemistry'
_journal_page_first 9013
_journal_page_last 9021
_journal_paper_doi 10.1021/acs.jafc.7b03126
_journal_volume 65
_journal_year 2017
_chemical_absolute_configuration ad
_chemical_formula_moiety 'C25 H35 N3 O'
_chemical_formula_sum 'C25 H35 N3 O'
_chemical_formula_weight 393.56
_space_group_crystal_system orthorhombic
_space_group_IT_number 19
_space_group_name_Hall 'P 2ac 2ab'
_space_group_name_H-M_alt 'P 21 21 21'
_symmetry_space_group_name_Hall 'P 2ac 2ab'
_symmetry_space_group_name_H-M 'P 21 21 21'
_atom_sites_solution_hydrogens geom
_audit_creation_date 2016-12-23
_audit_creation_method
;
Olex2 1.2
(compiled 2016.11.30 svn.r3356 for OlexSys, GUI svn.r5269)
;
_cell_angle_alpha 90
_cell_angle_beta 90
_cell_angle_gamma 90
_cell_formula_units_Z 4
_cell_length_a 6.04476(8)
_cell_length_b 13.48040(17)
_cell_length_c 26.4744(3)
_cell_measurement_reflns_used 6063
_cell_measurement_temperature 100.00(10)
_cell_measurement_theta_max 73.3240
_cell_measurement_theta_min 4.6690
_cell_volume 2157.29(5)
_computing_cell_refinement 'CrysAlisPro 1.171.38.43f (Rigaku OD, 2015)'
_computing_data_collection 'CrysAlisPro 1.171.38.43f (Rigaku OD, 2015)'
_computing_data_reduction 'CrysAlisPro 1.171.38.43f (Rigaku OD, 2015)'
_computing_molecular_graphics 'Olex2 (Dolomanov et al., 2009)'
_computing_publication_material 'Olex2 (Dolomanov et al., 2009)'
_computing_structure_refinement 'ShelXL (Sheldrick, 2015)'
_diffrn_ambient_environment N~2~
_diffrn_ambient_temperature 100.00(10)
_diffrn_detector 'CCD plate'
_diffrn_detector_area_resol_mean 5.2684
_diffrn_detector_type AtlasS2
_diffrn_measured_fraction_theta_full 0.9882
_diffrn_measured_fraction_theta_max 0.9599
_diffrn_measurement_details
;
List of Runs (angles in degrees, time in seconds):

  # Type    Start    End  Width  t~exp~   \w     \q     \k     \f   Frames
--------------------------------------------------------------------------
  1  \w   -115.00 -17.00   1.00    1.00    --  -40.98 -37.00  30.00   98
  2  \w    -33.00  65.00   1.00    1.00    --   40.98 -37.00 150.00   98
  3  \w     35.00 136.00   1.00    1.00    --  106.95 -61.00-150.00  101
  4  \w     79.00 178.00   1.00    1.00    --  106.95  30.00  30.00   99
  5  \w     94.00 178.00   1.00    1.00    --  106.95 125.00 -90.00   84
  6  \w     24.00 109.00   1.00    1.00    --  106.95 -94.00 -60.00   85
  7  \w     34.00 109.00   1.00    1.00    --  106.95-125.00 120.00   75
;
_diffrn_measurement_device 'four-circle diffractometer'
_diffrn_measurement_device_type 'SuperNova, Dual, Cu at zero, AtlasS2'
_diffrn_measurement_method '\w scans'
_diffrn_orient_matrix_type 'CrysAlisPro convention (1999,Acta A55,543-557)'
_diffrn_orient_matrix_UB_11 0.1333283000
_diffrn_orient_matrix_UB_12 -0.0971577000
_diffrn_orient_matrix_UB_13 0.0026709000
_diffrn_orient_matrix_UB_21 -0.0343819000
_diffrn_orient_matrix_UB_22 -0.0036130000
_diffrn_orient_matrix_UB_23 0.0576190000
_diffrn_orient_matrix_UB_31 -0.2144520000
_diffrn_orient_matrix_UB_32 -0.0600881000
_diffrn_orient_matrix_UB_33 -0.0076399000
_diffrn_radiation_monochromator mirror
_diffrn_radiation_probe x-ray
_diffrn_radiation_type 'Cu K\a'
_diffrn_radiation_wavelength 1.54184
_diffrn_reflns_av_R_equivalents 0.0266
_diffrn_reflns_av_unetI/netI 0.0340
_diffrn_reflns_Laue_measured_fraction_full 0.989
_diffrn_reflns_Laue_measured_fraction_max 0.972
_diffrn_reflns_limit_h_max 4
_diffrn_reflns_limit_h_min -7
_diffrn_reflns_limit_k_max 16
_diffrn_reflns_limit_k_min -15
_diffrn_reflns_limit_l_max 31
_diffrn_reflns_limit_l_min -32
_diffrn_reflns_number 8487
_diffrn_reflns_point_group_measured_fraction_full 0.988
_diffrn_reflns_point_group_measured_fraction_max 0.961
_diffrn_reflns_theta_full 67.684
_diffrn_reflns_theta_max 73.480
_diffrn_reflns_theta_min 3.679
_diffrn_source 'micro-focus sealed X-ray tube'
_diffrn_source_type 'SuperNova (Cu) X-ray Source'
_exptl_absorpt_coefficient_mu 0.574
_exptl_absorpt_correction_T_max 1.00000
_exptl_absorpt_correction_T_min 0.74932
_exptl_absorpt_correction_type multi-scan
_exptl_absorpt_process_details
;
CrysAlisPro 1.171.38.43f (Rigaku Oxford Diffraction, 2015)
Empirical absorption correction using spherical harmonics,
 implemented in SCALE3 ABSPACK scaling algorithm.
;
_exptl_crystal_colour colorless
_exptl_crystal_density_diffrn 1.212
_exptl_crystal_description block
_exptl_crystal_F_000 856
_exptl_crystal_size_max 0.3
_exptl_crystal_size_mid 0.2
_exptl_crystal_size_min 0.1
_refine_diff_density_max 0.164
_refine_diff_density_min -0.271
_refine_diff_density_rms 0.061
_refine_ls_abs_structure_details
;
 Flack x determined using 1655 quotients [(I+)-(I-)]/[(I+)+(I-)]
 (Parsons, Flack and Wagner, Acta Cryst. B69 (2013) 249-259).
;
_refine_ls_abs_structure_Flack -0.13(14)
_refine_ls_extinction_method none
_refine_ls_goodness_of_fit_ref 1.045
_refine_ls_hydrogen_treatment constr
_refine_ls_matrix_type full
_refine_ls_number_parameters 267
_refine_ls_number_reflns 4187
_refine_ls_number_restraints 0
_refine_ls_restrained_S_all 1.045
_refine_ls_R_factor_all 0.0387
_refine_ls_R_factor_gt 0.0378
_refine_ls_shift/su_max 0.000
_refine_ls_shift/su_mean 0.000
_refine_ls_structure_factor_coef Fsqd
_refine_ls_weighting_details 'w=1/[\s^2^(Fo^2^)+(0.0612P)^2^+0.2917P] where P=(Fo^2^+2Fc^2^)/3'
_refine_ls_weighting_scheme calc
_refine_ls_wR_factor_gt 0.0957
_refine_ls_wR_factor_ref 0.0969
_reflns_Friedel_coverage 0.705
_reflns_Friedel_fraction_full 0.986
_reflns_Friedel_fraction_max 0.945
_reflns_number_gt 4075
_reflns_number_total 4187
_reflns_threshold_expression 'I > 2\s(I)'
_cod_data_source_file jf7b03126_si_003.cif
_cod_data_source_block exp_176
_cod_depositor_comments 'Adding full bibliography for 1547607--1547608.cif.'
_cod_original_cell_volume 2157.28(5)
_cod_database_code 1547607
_shelx_space_group_comment
;
The symmetry employed for this shelxl refinement is uniquely defined
by the following loop, which should always be used as a source of
symmetry information in preference to the above space-group names.
They are only intended as comments.
;
_shelx_estimated_absorpt_t_max 0.945
_shelx_estimated_absorpt_t_min 0.847
_reflns_odcompleteness_completeness 98.82
_reflns_odcompleteness_iscentric 1
_reflns_odcompleteness_theta 66.97
_olex2_refinement_description
;
1. Fixed Uiso
 At 1.2 times of:
  All C(H) groups, All C(H,H) groups, All N(H,H) groups
 At 1.5 times of:
  All C(H,H,H) groups, All O(H) groups
2.a Ternary CH refined with riding coordinates:
 C6(H6), C10(H10)
2.b Secondary CH2 refined with riding coordinates:
 C9(H9A,H9B), C15(H15A,H15B), C4(H4A,H4B), C8(H8A,H8B), C2(H2C,H2D), C3(H3A,H3B)
2.c Aromatic/amide H refined with riding coordinates:
 C21(H21), C25(H25), C24(H24), C22(H22), C17(H17), C23(H23)
2.d X=CH2 refined with riding coordinates:
 N2(H2A,H2B)
2.e Idealised Me refined as rotating group:
 C11(H11A,H11B,H11C), C14(H14A,H14B,H14C), C13(H13A,H13B,H13C), C12(H12A,H12B,
 H12C)
2.f Idealised tetrahedral OH refined as rotating group:
 O1(H1)
;
_shelx_shelxl_version_number 2014/7
_olex2_submission_special_instructions 'No special instructions were received'
_oxdiff_exptl_absorpt_empirical_details
;
Empirical correction (ABSPACK) includes:
- Absorption correction using spherical harmonics
- Frame scaling
;
_oxdiff_exptl_absorpt_empirical_full_max 1.587
_oxdiff_exptl_absorpt_empirical_full_min 0.690

loop_
_space_group_symop_operation_xyz
'x, y, z'
'-x+1/2, -y, z+1/2'
'-x, y+1/2, -z+1/2'
'x+1/2, -y+1/2, -z'

loop_
_atom_site_label
_atom_site_type_symbol
_atom_site_fract_x
_atom_site_fract_y
_atom_site_fract_z
_atom_site_U_iso_or_equiv
_atom_site_adp_type
_atom_site_occupancy
_atom_site_site_symmetry_order
_atom_site_calc_flag
_atom_site_refinement_flags_posn
O1 O 0.8418(2) 0.74506(10) 0.45376(5) 0.0192(3) Uani 1 1 d .
H1 H 0.7491 0.7007 0.4547 0.029 Uiso 1 1 calc GR
N1 N 0.5918(3) 0.55829(11) 0.45123(6) 0.0146(3) Uani 1 1 d .
N3 N 0.3742(3) 0.41084(11) 0.46433(6) 0.0152(3) Uani 1 1 d .
N2 N 0.2839(3) 0.55760(12) 0.50266(6) 0.0181(3) Uani 1 1 d .
H2A H 0.3065 0.6195 0.5087 0.022 Uiso 1 1 calc R
H2B H 0.1736 0.5276 0.5164 0.022 Uiso 1 1 calc R
C20 C 0.4645(3) 0.25251(14) 0.42716(7) 0.0155(4) Uani 1 1 d .
C19 C 0.4214(3) 0.50767(13) 0.47171(7) 0.0147(4) Uani 1 1 d .
C16 C 0.7276(3) 0.50628(13) 0.42106(7) 0.0151(4) Uani 1 1 d .
C7 C 0.9338(3) 0.75134(14) 0.40323(7) 0.0158(4) Uani 1 1 d .
C9 C 0.8947(3) 0.85269(13) 0.32234(7) 0.0167(4) Uani 1 1 d .
H9A H 1.0533 0.8551 0.3170 0.020 Uiso 1 1 calc R
H9B H 0.8309 0.9130 0.3087 0.020 Uiso 1 1 calc R
C21 C 0.6226(3) 0.18878(13) 0.40698(7) 0.0180(4) Uani 1 1 d .
H21 H 0.7623 0.2130 0.3989 0.022 Uiso 1 1 calc R
C15 C 0.9188(3) 0.56160(13) 0.39850(7) 0.0154(4) Uani 1 1 d .
H15A H 0.9906 0.5195 0.3737 0.018 Uiso 1 1 calc R
H15B H 1.0256 0.5756 0.4249 0.018 Uiso 1 1 calc R
C18 C 0.5138(3) 0.36013(14) 0.43484(7) 0.0148(4) Uani 1 1 d .
C5 C 0.9003(3) 0.66409(13) 0.31478(7) 0.0137(4) Uani 1 1 d .
C25 C 0.2569(3) 0.21471(14) 0.43986(7) 0.0189(4) Uani 1 1 d .
H25 H 0.1502 0.2562 0.4538 0.023 Uiso 1 1 calc R
C11 C 1.1497(3) 0.65211(14) 0.30410(7) 0.0175(4) Uani 1 1 d .
H11A H 1.2188 0.7162 0.3036 0.026 Uiso 1 1 calc GR
H11B H 1.1699 0.6204 0.2720 0.026 Uiso 1 1 calc GR
H11C H 1.2157 0.6122 0.3301 0.026 Uiso 1 1 calc GR
C6 C 0.8512(3) 0.66066(13) 0.37274(7) 0.0134(4) Uani 1 1 d .
H6 H 0.6896 0.6630 0.3754 0.016 Uiso 1 1 calc R
C24 C 0.2090(4) 0.11480(14) 0.43169(8) 0.0212(4) Uani 1 1 d .
H24 H 0.0703 0.0900 0.4402 0.025 Uiso 1 1 calc R
C10 C 0.7978(3) 0.76252(13) 0.29457(7) 0.0142(4) Uani 1 1 d .
H10 H 0.6431 0.7601 0.3055 0.017 Uiso 1 1 calc R
C22 C 0.5740(4) 0.08933(14) 0.39873(8) 0.0209(4) Uani 1 1 d .
H22 H 0.6805 0.0475 0.3849 0.025 Uiso 1 1 calc R
C4 C 0.7754(3) 0.57709(13) 0.28988(7) 0.0167(4) Uani 1 1 d .
H4A H 0.8449 0.5153 0.2999 0.020 Uiso 1 1 calc R
H4B H 0.6244 0.5762 0.3023 0.020 Uiso 1 1 calc R
C17 C 0.6944(3) 0.40560(13) 0.41193(7) 0.0172(4) Uani 1 1 d .
H17 H 0.7899 0.3699 0.3912 0.021 Uiso 1 1 calc R
C1 C 0.7848(3) 0.77381(14) 0.23621(7) 0.0171(4) Uani 1 1 d .
C8 C 0.8463(3) 0.84653(13) 0.37873(7) 0.0167(4) Uani 1 1 d .
H8A H 0.6877 0.8502 0.3839 0.020 Uiso 1 1 calc R
H8B H 0.9127 0.9032 0.3954 0.020 Uiso 1 1 calc R
C2 C 0.6715(3) 0.68103(14) 0.21432(7) 0.0196(4) Uani 1 1 d .
H2C H 0.5163 0.6823 0.2236 0.024 Uiso 1 1 calc R
H2D H 0.6801 0.6838 0.1778 0.024 Uiso 1 1 calc R
C23 C 0.3668(4) 0.05231(13) 0.41105(8) 0.0212(4) Uani 1 1 d .
H23 H 0.3339 -0.0142 0.4055 0.025 Uiso 1 1 calc R
C3 C 0.7715(4) 0.58323(14) 0.23216(7) 0.0206(4) Uani 1 1 d .
H3A H 0.9212 0.5773 0.2193 0.025 Uiso 1 1 calc R
H3B H 0.6855 0.5285 0.2188 0.025 Uiso 1 1 calc R
C14 C 1.0082(3) 0.78972(16) 0.21005(8) 0.0225(4) Uani 1 1 d .
H14A H 1.0869 0.8423 0.2266 0.034 Uiso 1 1 calc GR
H14B H 0.9841 0.8070 0.1753 0.034 Uiso 1 1 calc GR
H14C H 1.0935 0.7298 0.2118 0.034 Uiso 1 1 calc GR
C13 C 0.6392(4) 0.86352(15) 0.22296(8) 0.0228(4) Uani 1 1 d .
H13A H 0.5052 0.8610 0.2424 0.034 Uiso 1 1 calc GR
H13B H 0.6037 0.8620 0.1876 0.034 Uiso 1 1 calc GR
H13C H 0.7176 0.9236 0.2306 0.034 Uiso 1 1 calc GR
C12 C 1.1841(3) 0.75928(14) 0.41108(8) 0.0202(4) Uani 1 1 d .
H12A H 1.2143 0.8050 0.4380 0.030 Uiso 1 1 calc GR
H12B H 1.2524 0.7826 0.3806 0.030 Uiso 1 1 calc GR
H12C H 1.2427 0.6952 0.4196 0.030 Uiso 1 1 calc GR

loop_
_atom_site_aniso_label
_atom_site_aniso_U_11
_atom_site_aniso_U_22
_atom_site_aniso_U_33
_atom_site_aniso_U_23
_atom_site_aniso_U_13
_atom_site_aniso_U_12
O1 0.0260(7) 0.0156(6) 0.0159(7) -0.0015(5) 0.0034(5) -0.0043(6)
N1 0.0167(8) 0.0128(7) 0.0142(7) -0.0004(5) 0.0010(6) -0.0003(6)
N3 0.0173(8) 0.0147(7) 0.0137(7) -0.0003(6) 0.0003(6) -0.0008(6)
N2 0.0209(8) 0.0149(7) 0.0186(8) -0.0027(6) 0.0056(6) -0.0011(6)
C20 0.0204(9) 0.0140(8) 0.0121(9) 0.0011(6) -0.0015(7) -0.0019(7)
C19 0.0170(8) 0.0156(8) 0.0115(8) 0.0016(6) -0.0024(7) 0.0012(7)
C16 0.0148(9) 0.0150(8) 0.0155(8) 0.0020(6) -0.0024(7) 0.0012(7)
C7 0.0188(9) 0.0142(8) 0.0144(9) -0.0001(6) 0.0013(7) -0.0015(7)
C9 0.0186(9) 0.0131(8) 0.0184(9) 0.0020(7) -0.0004(7) -0.0001(7)
C21 0.0182(9) 0.0150(8) 0.0208(9) 0.0015(7) -0.0022(8) -0.0015(7)
C15 0.0154(9) 0.0126(8) 0.0182(9) 0.0005(7) 0.0004(7) -0.0004(7)
C18 0.0171(9) 0.0140(8) 0.0134(8) 0.0002(7) -0.0028(7) 0.0008(7)
C5 0.0128(8) 0.0123(8) 0.0161(9) 0.0003(6) 0.0020(7) 0.0003(7)
C25 0.0223(10) 0.0175(9) 0.0169(9) 0.0004(7) 0.0030(8) -0.0009(8)
C11 0.0144(9) 0.0171(9) 0.0211(9) 0.0013(7) 0.0032(7) 0.0028(7)
C6 0.0135(8) 0.0118(8) 0.0150(9) 0.0011(6) 0.0014(7) -0.0010(7)
C24 0.0226(10) 0.0187(9) 0.0222(10) 0.0032(7) 0.0003(8) -0.0078(8)
C10 0.0123(8) 0.0132(8) 0.0171(9) 0.0006(7) 0.0020(7) 0.0005(7)
C22 0.0243(10) 0.0147(8) 0.0236(10) -0.0005(7) -0.0033(8) 0.0035(8)
C4 0.0174(9) 0.0144(8) 0.0184(9) -0.0007(7) 0.0014(7) -0.0013(7)
C17 0.0189(9) 0.0145(8) 0.0181(9) -0.0008(7) 0.0032(7) 0.0005(7)
C1 0.0163(9) 0.0177(9) 0.0173(9) 0.0025(7) 0.0013(7) 0.0005(7)
C8 0.0182(9) 0.0121(8) 0.0199(9) -0.0009(7) 0.0004(7) -0.0013(7)
C2 0.0196(9) 0.0233(10) 0.0160(9) -0.0007(7) 0.0007(7) -0.0031(8)
C23 0.0308(11) 0.0114(8) 0.0213(9) 0.0023(7) -0.0038(8) -0.0038(8)
C3 0.0241(10) 0.0179(9) 0.0197(10) -0.0027(7) 0.0025(8) -0.0028(8)
C14 0.0213(10) 0.0248(10) 0.0213(10) 0.0050(8) 0.0038(8) -0.0013(8)
C13 0.0248(10) 0.0213(9) 0.0224(10) 0.0040(7) -0.0028(8) 0.0032(8)
C12 0.0210(9) 0.0157(8) 0.0239(10) 0.0018(7) -0.0036(8) -0.0036(8)

loop_
_atom_type_symbol
_atom_type_description
_atom_type_scat_dispersion_real
_atom_type_scat_dispersion_imag
_atom_type_scat_source
C C 0.0181 0.0091 'International Tables Vol C Tables 4.2.6.8 and 6.1.1.4'
H H 0.0000 0.0000 'International Tables Vol C Tables 4.2.6.8 and 6.1.1.4'
N N 0.0311 0.0180 'International Tables Vol C Tables 4.2.6.8 and 6.1.1.4'
O O 0.0492 0.0322 'International Tables Vol C Tables 4.2.6.8 and 6.1.1.4'

loop_
_geom_angle_atom_site_label_1
_geom_angle_atom_site_label_2
_geom_angle_atom_site_label_3
_geom_angle
C7 O1 H1 109.5
C16 N1 C19 116.20(15)
C18 N3 C19 116.45(16)
H2A N2 H2B 120.0
C19 N2 H2A 120.0
C19 N2 H2B 120.0
C21 C20 C18 120.97(17)
C21 C20 C25 118.99(17)
C25 C20 C18 120.04(17)
N1 C19 N3 126.30(17)
N2 C19 N1 117.55(16)
N2 C19 N3 116.16(17)
N1 C16 C15 116.64(16)
N1 C16 C17 121.61(18)
C17 C16 C15 121.75(17)
O1 C7 C6 108.13(14)
O1 C7 C8 107.88(14)
O1 C7 C12 104.93(15)
C8 C7 C6 109.24(14)
C12 C7 C6 116.40(16)
C12 C7 C8 109.88(16)
H9A C9 H9B 108.1
C10 C9 H9A 109.5
C10 C9 H9B 109.5
C8 C9 H9A 109.5
C8 C9 H9B 109.5
C8 C9 C10 110.65(15)
C20 C21 H21 119.7
C22 C21 C20 120.70(19)
C22 C21 H21 119.7
C16 C15 H15A 108.9
C16 C15 H15B 108.9
C16 C15 C6 113.54(15)
H15A C15 H15B 107.7
C6 C15 H15A 108.9
C6 C15 H15B 108.9
N3 C18 C20 116.74(17)
N3 C18 C17 121.62(17)
C17 C18 C20 121.64(17)
C11 C5 C6 111.24(15)
C11 C5 C10 114.49(15)
C11 C5 C4 108.69(15)
C10 C5 C6 106.66(14)
C4 C5 C6 107.70(14)
C4 C5 C10 107.80(15)
C20 C25 H25 119.9
C24 C25 C20 120.12(19)
C24 C25 H25 119.9
C5 C11 H11A 109.5
C5 C11 H11B 109.5
C5 C11 H11C 109.5
H11A C11 H11B 109.5
H11A C11 H11C 109.5
H11B C11 H11C 109.5
C7 C6 C15 111.41(14)
C7 C6 C5 115.30(14)
C7 C6 H6 105.0
C15 C6 C5 113.97(14)
C15 C6 H6 105.0
C5 C6 H6 105.0
C25 C24 H24 119.8
C23 C24 C25 120.39(19)
C23 C24 H24 119.8
C9 C10 C5 110.96(14)
C9 C10 H10 104.4
C9 C10 C1 114.67(15)
C5 C10 H10 104.4
C1 C10 C5 116.40(15)
C1 C10 H10 104.4
C21 C22 H22 120.0
C23 C22 C21 120.07(19)
C23 C22 H22 120.0
C5 C4 H4A 109.0
C5 C4 H4B 109.0
H4A C4 H4B 107.8
C3 C4 C5 113.14(15)
C3 C4 H4A 109.0
C3 C4 H4B 109.0
C16 C17 H17 121.1
C18 C17 C16 117.80(18)
C18 C17 H17 121.1
C2 C1 C10 108.49(14)
C14 C1 C10 114.73(16)
C14 C1 C2 109.61(16)
C14 C1 C13 106.95(15)
C13 C1 C10 109.45(15)
C13 C1 C2 107.38(16)
C7 C8 H8A 108.9
C7 C8 H8B 108.9
C9 C8 C7 113.22(15)
C9 C8 H8A 108.9
C9 C8 H8B 108.9
H8A C8 H8B 107.7
C1 C2 H2C 108.7
C1 C2 H2D 108.7
H2C C2 H2D 107.6
C3 C2 C1 114.17(16)
C3 C2 H2C 108.7
C3 C2 H2D 108.7
C24 C23 C22 119.72(17)
C24 C23 H23 120.1
C22 C23 H23 120.1
C4 C3 H3A 109.4
C4 C3 H3B 109.4
C2 C3 C4 111.22(16)
C2 C3 H3A 109.4
C2 C3 H3B 109.4
H3A C3 H3B 108.0
C1 C14 H14A 109.5
C1 C14 H14B 109.5
C1 C14 H14C 109.5
H14A C14 H14B 109.5
H14A C14 H14C 109.5
H14B C14 H14C 109.5
C1 C13 H13A 109.5
C1 C13 H13B 109.5
C1 C13 H13C 109.5
H13A C13 H13B 109.5
H13A C13 H13C 109.5
H13B C13 H13C 109.5
C7 C12 H12A 109.5
C7 C12 H12B 109.5
C7 C12 H12C 109.5
H12A C12 H12B 109.5
H12A C12 H12C 109.5
H12B C12 H12C 109.5

loop_
_geom_bond_atom_site_label_1
_geom_bond_atom_site_label_2
_geom_bond_distance
O1 H1 0.8200
O1 C7 1.451(2)
N1 C19 1.349(2)
N1 C16 1.343(2)
N3 C19 1.350(2)
N3 C18 1.337(2)
N2 H2A 0.8600
N2 H2B 0.8600
N2 C19 1.347(2)
C20 C21 1.392(3)
C20 C18 1.495(2)
C20 C25 1.396(3)
C16 C15 1.500(3)
C16 C17 1.393(3)
C7 C6 1.548(2)
C7 C8 1.532(2)
C7 C12 1.531(3)
C9 H9A 0.9700
C9 H9B 0.9700
C9 C10 1.536(2)
C9 C8 1.524(3)
C21 H21 0.9300
C21 C22 1.390(3)
C15 H15A 0.9700
C15 H15B 0.9700
C15 C6 1.554(2)
C18 C17 1.391(3)
C5 C11 1.542(3)
C5 C6 1.563(2)
C5 C10 1.559(2)
C5 C4 1.543(2)
C25 H25 0.9300
C25 C24 1.394(3)
C11 H11A 0.9600
C11 H11B 0.9600
C11 H11C 0.9600
C6 H6 0.9800
C24 H24 0.9300
C24 C23 1.385(3)
C10 H10 0.9800
C10 C1 1.555(2)
C22 H22 0.9300
C22 C23 1.387(3)
C4 H4A 0.9700
C4 H4B 0.9700
C4 C3 1.531(3)
C17 H17 0.9300
C1 C2 1.539(3)
C1 C14 1.533(3)
C1 C13 1.536(3)
C8 H8A 0.9700
C8 H8B 0.9700
C2 H2C 0.9700
C2 H2D 0.9700
C2 C3 1.525(3)
C23 H23 0.9300
C3 H3A 0.9700
C3 H3B 0.9700
C14 H14A 0.9600
C14 H14B 0.9600
C14 H14C 0.9600
C13 H13A 0.9600
C13 H13B 0.9600
C13 H13C 0.9600
C12 H12A 0.9600
C12 H12B 0.9600
C12 H12C 0.9600

loop_
_geom_torsion_atom_site_label_1
_geom_torsion_atom_site_label_2
_geom_torsion_atom_site_label_3
_geom_torsion_atom_site_label_4
_geom_torsion
O1 C7 C6 C15 -58.09(19)
O1 C7 C6 C5 169.99(14)
O1 C7 C8 C9 -169.15(15)
N1 C16 C15 C6 -50.0(2)
N1 C16 C17 C18 0.6(3)
N3 C18 C17 C16 0.6(3)
C20 C21 C22 C23 -0.6(3)
C20 C18 C17 C16 179.82(17)
C20 C25 C24 C23 0.1(3)
C19 N1 C16 C15 -179.42(16)
C19 N1 C16 C17 -0.6(3)
C19 N3 C18 C20 179.08(16)
C19 N3 C18 C17 -1.7(3)
C16 N1 C19 N3 -0.7(3)
C16 N1 C19 N2 179.20(16)
C16 C15 C6 C7 109.70(18)
C16 C15 C6 C5 -117.70(17)
C9 C10 C1 C2 -176.44(15)
C9 C10 C1 C14 60.6(2)
C9 C10 C1 C13 -59.6(2)
C21 C20 C18 N3 -165.47(17)
C21 C20 C18 C17 15.3(3)
C21 C20 C25 C24 -0.9(3)
C21 C22 C23 C24 -0.2(3)
C15 C16 C17 C18 179.38(17)
C18 N3 C19 N1 1.8(3)
C18 N3 C19 N2 -178.09(16)
C18 C20 C21 C22 -178.35(18)
C18 C20 C25 C24 178.59(17)
C5 C10 C1 C2 51.7(2)
C5 C10 C1 C14 -71.2(2)
C5 C10 C1 C13 168.57(16)
C5 C4 C3 C2 -56.5(2)
C25 C20 C21 C22 1.1(3)
C25 C20 C18 N3 15.1(3)
C25 C20 C18 C17 -164.16(18)
C25 C24 C23 C22 0.4(3)
C11 C5 C6 C7 69.8(2)
C11 C5 C6 C15 -60.9(2)
C11 C5 C10 C9 -65.7(2)
C11 C5 C10 C1 67.9(2)
C11 C5 C4 C3 -70.7(2)
C6 C7 C8 C9 -51.8(2)
C6 C5 C10 C9 57.82(18)
C6 C5 C10 C1 -168.62(15)
C6 C5 C4 C3 168.71(16)
C10 C9 C8 C7 57.1(2)
C10 C5 C6 C7 -55.74(19)
C10 C5 C6 C15 173.56(14)
C10 C5 C4 C3 54.0(2)
C10 C1 C2 C3 -51.2(2)
C4 C5 C6 C7 -171.24(15)
C4 C5 C6 C15 58.06(19)
C4 C5 C10 C9 173.25(15)
C4 C5 C10 C1 -53.19(19)
C17 C16 C15 C6 131.17(18)
C1 C2 C3 C4 55.1(2)
C8 C7 C6 C15 -175.24(15)
C8 C7 C6 C5 52.8(2)
C8 C9 C10 C5 -60.32(19)
C8 C9 C10 C1 165.27(15)
C14 C1 C2 C3 74.8(2)
C13 C1 C2 C3 -169.38(16)
C12 C7 C6 C15 59.6(2)
C12 C7 C6 C5 -72.3(2)
C12 C7 C8 C9 77.0(2)
